data_1516228
loop_
_publ_author_name
'Li, Qiankun'
'Jiang, Xinpeng'
'Fu, Chunling'
'Ma, Shengming'

_publ_section_title
;
 One-Pot Construction of Aza- or Oxa-Bridged Benzocycloheptanes from
 Readily Available 2,3-Allenyl Malonates or 2,3-Allenols and
 o-Iodobenzaldehyde or Imine
;
_journal_coden_ASTM ORLEF7
_journal_issue 3
_journal_name_full 'Organic Letters'
_journal_page_first 466
_journal_page_last 469
_journal_paper_doi 10.1021/ol102811x
_journal_volume 13
_journal_year 2011
_chemical_formula_sum 'C17 H14 O2'
_chemical_formula_weight 250.28
_space_group_IT_number 14
_symmetry_cell_setting monoclinic
_symmetry_space_group_name_Hall '-P 2ybc'
_symmetry_space_group_name_H-M 'P 1 21/c 1'
_atom_sites_solution_hydrogens geom
_atom_sites_solution_primary direct
_atom_sites_solution_secondary difmap
_audit_creation_method SHELXL-97
_cell_angle_alpha 90.00
_cell_angle_beta 98.255(2)
_cell_angle_gamma 90.00
_cell_formula_units_Z 16
_cell_length_a 10.6114(6)
_cell_length_b 10.5287(6)
_cell_length_c 46.396(3)
_cell_measurement_temperature 173(2)
_cell_volume 5129.9(5)
_computing_structure_refinement 'SHELXL-97 (Sheldrick, 1997)'
_computing_structure_solution 'SHELXS-97 (Sheldrick, 1990)'
_diffrn_ambient_temperature 173(2)
_diffrn_measured_fraction_theta_full 0.967
_diffrn_measured_fraction_theta_max 0.967
_diffrn_radiation_monochromator graphite
_diffrn_radiation_source 'fine-focus sealed tube'
_diffrn_radiation_type MoK\a
_diffrn_radiation_wavelength 0.71073
_diffrn_reflns_av_R_equivalents 0.0818
_diffrn_reflns_av_sigmaI/netI 0.0720
_diffrn_reflns_limit_h_max 14
_diffrn_reflns_limit_h_min -13
_diffrn_reflns_limit_k_max 14
_diffrn_reflns_limit_k_min -14
_diffrn_reflns_limit_l_max 50
_diffrn_reflns_limit_l_min -58
_diffrn_reflns_number 68695
_diffrn_reflns_theta_full 28.25
_diffrn_reflns_theta_max 28.25
_diffrn_reflns_theta_min 0.89
_exptl_absorpt_coefficient_mu 0.084
_exptl_absorpt_correction_T_max 0.9917
_exptl_absorpt_correction_T_min 0.9728
_exptl_absorpt_correction_type multi-scan
_exptl_crystal_colour colorless
_exptl_crystal_density_diffrn 1.296
_exptl_crystal_density_method 'not measured'
_exptl_crystal_description block
_exptl_crystal_F_000 2112
_exptl_crystal_size_max 0.33
_exptl_crystal_size_mid 0.24
_exptl_crystal_size_min 0.10
_refine_diff_density_max 0.217
_refine_diff_density_min -0.243
_refine_diff_density_rms 0.042
_refine_ls_extinction_method none
_refine_ls_goodness_of_fit_ref 0.999
_refine_ls_hydrogen_treatment mixed
_refine_ls_matrix_type full
_refine_ls_number_parameters 717
_refine_ls_number_reflns 12248
_refine_ls_number_restraints 0
_refine_ls_restrained_S_all 0.999
_refine_ls_R_factor_all 0.1132
_refine_ls_R_factor_gt 0.0496
_refine_ls_shift/su_max 0.000
_refine_ls_shift/su_mean 0.000
_refine_ls_structure_factor_coef Fsqd
_refine_ls_weighting_details 'calc w=1/[\s^2^(Fo^2^)+(0.0445P)^2^+0.5340P] where P=(Fo^2^+2Fc^2^)/3'
_refine_ls_weighting_scheme calc
_refine_ls_wR_factor_gt 0.0934
_refine_ls_wR_factor_ref 0.1131
_reflns_number_gt 6982
_reflns_number_total 12248
_reflns_threshold_expression >2sigma(I)
_cod_duplicate_entry 1501914
_cod_data_source_file ol102811x_si_006.cif
_cod_data_source_block z
_cod_depositor_comments
;
The following automatic conversions were performed:

'_symmetry_cell_setting' value 'Monoclinic' changed to 'monoclinic'
according to
/usr/data/users/saulius/automatic-downloads/retrospective/ACS/lib/dictionaries/cif_core.dic
dictionary named 'cif_core.dic' version 2.4.2 from 2011-04-26.

Automatic conversion script
Id: cif_fix_values 2281 2013-09-26 08:29:07Z andrius 
;
_cod_original_cell_volume 5129.8(5)
_cod_original_sg_symbol_H-M P2(1)/c
_cod_database_code 1516228

loop_
_symmetry_equiv_pos_as_xyz
'x, y, z'
'-x, y+1/2, -z+1/2'
'-x, -y, -z'
'x, -y-1/2, z-1/2'

loop_
_atom_site_label
_atom_site_type_symbol
_atom_site_fract_x
_atom_site_fract_y
_atom_site_fract_z
_atom_site_U_iso_or_equiv
_atom_site_adp_type
_atom_site_occupancy
_atom_site_symmetry_multiplicity
_atom_site_calc_flag
_atom_site_refinement_flags
O1 O 0.25418(12) 0.06540(11) -0.03154(3) 0.0359(3) Uani 1 1 d .
O2 O 0.08946(11) -0.06487(11) -0.02874(3) 0.0319(3) Uani 1 1 d .
O3 O 0.19318(11) -0.80634(11) -0.22528(3) 0.0350(3) Uani 1 1 d .
O4 O 0.31632(11) -0.97892(11) -0.22708(3) 0.0320(3) Uani 1 1 d .
O5 O -0.29882(10) -0.86810(11) -0.22047(3) 0.0297(3) Uani 1 1 d .
O6 O -0.16878(11) -0.69921(10) -0.22217(3) 0.0303(3) Uani 1 1 d .
O7 O 0.20773(11) -0.43285(10) -0.02647(3) 0.0314(3) Uani 1 1 d .
O8 O 0.37739(10) -0.56231(11) -0.02431(2) 0.0294(3) Uani 1 1 d .
C1 C 0.09141(16) -0.12902(17) -0.07827(4) 0.0295(4) Uani 1 1 d .
C2 C 0.08286(18) -0.23984(19) -0.09453(4) 0.0381(5) Uani 1 1 d .
H2A H 0.1278 -0.3133 -0.0869 0.046 Uiso 1 1 calc R
C3 C 0.0099(2) -0.2453(2) -0.12173(5) 0.0493(6) Uani 1 1 d .
H3A H 0.0054 -0.3219 -0.1326 0.059 Uiso 1 1 calc R
C4 C -0.0560(2) -0.1399(3) -0.13298(5) 0.0543(6) Uani 1 1 d .
H4A H -0.1077 -0.1440 -0.1515 0.065 Uiso 1 1 calc R
C5 C -0.0471(2) -0.0284(2) -0.11737(5) 0.0514(6) Uani 1 1 d .
H5A H -0.0916 0.0448 -0.1253 0.062 Uiso 1 1 calc R
C6 C 0.02650(18) -0.02213(19) -0.09019(4) 0.0385(5) Uani 1 1 d .
H6A H 0.0327 0.0555 -0.0796 0.046 Uiso 1 1 calc R
C7 C 0.21145(17) -0.04149(17) 0.04088(4) 0.0347(4) Uani 1 1 d .
H7A H 0.1395 0.0075 0.0440 0.042 Uiso 1 1 calc R
C8 C 0.27843(18) -0.1082(2) 0.06366(4) 0.0419(5) Uani 1 1 d .
H8A H 0.2516 -0.1067 0.0823 0.050 Uiso 1 1 calc R
C9 C 0.38449(19) -0.17704(19) 0.05924(4) 0.0427(5) Uani 1 1 d .
H9A H 0.4312 -0.2224 0.0750 0.051 Uiso 1 1 calc R
C10 C 0.42331(17) -0.18056(17) 0.03209(4) 0.0363(5) Uani 1 1 d .
H10A H 0.4972 -0.2275 0.0294 0.044 Uiso 1 1 calc R
C11 C 0.35555(15) -0.11632(15) 0.00858(4) 0.0283(4) Uani 1 1 d .
C12 C 0.24845(15) -0.04554(15) 0.01343(4) 0.0282(4) Uani 1 1 d .
C13 C 0.17363(17) 0.02191(16) -0.01185(4) 0.0324(4) Uani 1 1 d .
H13A H 0.1247 0.0942 -0.0049 0.039 Uiso 1 1 calc R
C14 C 0.16457(16) -0.12836(16) -0.04803(4) 0.0285(4) Uani 1 1 d .
H14A H 0.1810 -0.2179 -0.0413 0.034 Uiso 1 1 calc R
C15 C 0.29191(16) -0.05243(16) -0.04326(4) 0.0308(4) Uani 1 1 d .
H15A H 0.3255 -0.0387 -0.0621 0.037 Uiso 1 1 calc R
C16 C 0.38927(16) -0.11737(16) -0.02128(4) 0.0298(4) Uani 1 1 d .
C17 C 0.49264(19) -0.1711(2) -0.02900(6) 0.0410(5) Uani 1 1 d .
H17A H 0.5090(19) -0.1688(19) -0.0495(5) 0.049(6) Uiso 1 1 d .
H17B H 0.556(2) -0.217(2) -0.0146(4) 0.054(6) Uiso 1 1 d .
C18 C 0.39666(17) -0.94454(16) -0.17677(4) 0.0292(4) Uani 1 1 d .
C19 C 0.51299(19) -0.95018(18) -0.15900(4) 0.0409(5) Uani 1 1 d .
H19A H 0.5872 -0.9194 -0.1660 0.049 Uiso 1 1 calc R
C20 C 0.5223(2) -1.0003(2) -0.13115(5) 0.0584(6) Uani 1 1 d .
H20A H 0.6027 -1.0034 -0.1191 0.070 Uiso 1 1 calc R
C21 C 0.4166(3) -1.0452(2) -0.12096(5) 0.0631(7) Uani 1 1 d .
H21A H 0.4235 -1.0807 -0.1020 0.076 Uiso 1 1 calc R
C22 C 0.2997(3) -1.0392(2) -0.13817(5) 0.0562(6) Uani 1 1 d .
H22A H 0.2259 -1.0692 -0.1309 0.067 Uiso 1 1 calc R
C23 C 0.28939(19) -0.98950(18) -0.16605(4) 0.0404(5) Uani 1 1 d .
H23A H 0.2086 -0.9861 -0.1779 0.048 Uiso 1 1 calc R
C24 C 0.25512(18) -0.89912(18) -0.29719(4) 0.0372(5) Uani 1 1 d .
H24A H 0.2014 -0.9714 -0.3005 0.045 Uiso 1 1 calc R
C25 C 0.3099(2) -0.84751(19) -0.31975(4) 0.0439(5) Uani 1 1 d .
H25A H 0.2940 -0.8840 -0.3386 0.053 Uiso 1 1 calc R
C26 C 0.3882(2) -0.74234(19) -0.31469(5) 0.0450(5) Uani 1 1 d .
H26A H 0.4268 -0.7073 -0.3302 0.054 Uiso 1 1 calc R
C27 C 0.41080(18) -0.68800(17) -0.28744(4) 0.0362(5) Uani 1 1 d .
H27A H 0.4639 -0.6152 -0.2844 0.043 Uiso 1 1 calc R
C28 C 0.35677(16) -0.73837(16) -0.26424(4) 0.0283(4) Uani 1 1 d .
C29 C 0.27821(15) -0.84575(16) -0.26966(4) 0.0289(4) Uani 1 1 d .
C30 C 0.22298(17) -0.90264(17) -0.24453(4) 0.0328(4) Uani 1 1 d .
H30A H 0.1457 -0.9542 -0.2517 0.039 Uiso 1 1 calc R
C31 C 0.38940(16) -0.89330(16) -0.20709(4) 0.0284(4) Uani 1 1 d .
H31A H 0.4773 -0.8852 -0.2123 0.034 Uiso 1 1 calc R
C32 C 0.31798(16) -0.76486(16) -0.21287(4) 0.0294(4) Uani 1 1 d .
H32A H 0.3154 -0.7173 -0.1943 0.035 Uiso 1 1 calc R
C33 C 0.37629(16) -0.68541(15) -0.23449(4) 0.0288(4) Uani 1 1 d .
C34 C 0.44066(19) -0.58070(18) -0.22619(5) 0.0369(5) Uani 1 1 d .
H34A H 0.4461(17) -0.5531(17) -0.2054(4) 0.042(6) Uiso 1 1 d .
H34B H 0.4821(18) -0.5275(19) -0.2395(4) 0.043(6) Uiso 1 1 d .
C35 C -0.11887(16) -0.73217(16) -0.17044(4) 0.0284(4) Uani 1 1 d .
C36 C -0.01356(19) -0.71679(19) -0.14963(4) 0.0423(5) Uani 1 1 d .
H36A H 0.0682 -0.7394 -0.1540 0.051 Uiso 1 1 calc R
C37 C -0.0255(2) -0.6688(2) -0.12234(5) 0.0569(6) Uani 1 1 d .
H37A H 0.0481 -0.6572 -0.1083 0.068 Uiso 1 1 calc R
C38 C -0.1439(2) -0.6376(2) -0.11546(5) 0.0514(6) Uani 1 1 d .
H38A H -0.1521 -0.6060 -0.0966 0.062 Uiso 1 1 calc R
C39 C -0.2493(2) -0.6525(2) -0.13590(4) 0.0454(5) Uani 1 1 d .
H39A H -0.3310 -0.6314 -0.1313 0.054 Uiso 1 1 calc R
C40 C -0.23720(18) -0.69827(18) -0.16331(4) 0.0364(5) Uani 1 1 d .
H40A H -0.3108 -0.7066 -0.1775 0.044 Uiso 1 1 calc R
C41 C -0.24237(17) -0.78173(17) -0.29262(4) 0.0318(4) Uani 1 1 d .
H41A H -0.2944 -0.7082 -0.2959 0.038 Uiso 1 1 calc R
C42 C -0.19417(18) -0.83862(18) -0.31555(4) 0.0379(5) Uani 1 1 d .
H42A H -0.2124 -0.8039 -0.3346 0.045 Uiso 1 1 calc R
C43 C -0.11942(18) -0.94612(18) -0.31071(4) 0.0384(5) Uani 1 1 d .
H43A H -0.0865 -0.9853 -0.3265 0.046 Uiso 1 1 calc R
C44 C -0.09219(16) -0.99697(17) -0.28309(4) 0.0324(4) Uani 1 1 d .
H44A H -0.0411 -1.0712 -0.2801 0.039 Uiso 1 1 calc R
C45 C -0.13874(15) -0.94072(15) -0.25957(4) 0.0253(4) Uani 1 1 d .
C46 C -0.21495(15) -0.83165(15) -0.26492(4) 0.0264(4) Uani 1 1 d .
C47 C -0.26576(16) -0.77257(16) -0.23947(4) 0.0282(4) Uani 1 1 d .
H47A H -0.3413 -0.7181 -0.2464 0.034 Uiso 1 1 calc R
C48 C -0.10608(16) -0.78375(16) -0.20014(4) 0.0273(4) Uani 1 1 d .
H48A H -0.0140 -0.7918 -0.2023 0.033 Uiso 1 1 calc R
C49 C -0.17469(15) -0.91157(16) -0.20769(4) 0.0279(4) Uani 1 1 d .
H49A H -0.1802 -0.9618 -0.1896 0.034 Uiso 1 1 calc R
C50 C -0.11516(15) -0.98961(15) -0.22944(4) 0.0264(4) Uani 1 1 d .
C51 C -0.04709(18) -1.09240(18) -0.22105(5) 0.0368(5) Uani 1 1 d .
H51A H -0.0043(17) -1.1430(18) -0.2349(4) 0.038(5) Uiso 1 1 d .
H51B H -0.0360(17) -1.1183(17) -0.2001(4) 0.037(5) Uiso 1 1 d .
C52 C 0.31181(15) -0.59855(16) -0.07536(4) 0.0271(4) Uani 1 1 d .
C53 C 0.31023(17) -0.69952(19) -0.09453(4) 0.0384(5) Uani 1 1 d .
H53A H 0.2885 -0.7820 -0.0885 0.046 Uiso 1 1 calc R
C54 C 0.3400(2) -0.6814(2) -0.12234(5) 0.0486(6) Uani 1 1 d .
H54A H 0.3392 -0.7515 -0.1353 0.058 Uiso 1 1 calc R
C55 C 0.37061(19) -0.5627(2) -0.13129(5) 0.0492(6) Uani 1 1 d .
H55A H 0.3905 -0.5504 -0.1504 0.059 Uiso 1 1 calc R
C56 C 0.37255(19) -0.4612(2) -0.11248(4) 0.0440(5) Uani 1 1 d .
H56A H 0.3932 -0.3787 -0.1187 0.053 Uiso 1 1 calc R
C57 C 0.34456(17) -0.47925(18) -0.08467(4) 0.0337(4) Uani 1 1 d .
H57A H 0.3477 -0.4091 -0.0717 0.040 Uiso 1 1 calc R
C58 C 0.34130(17) -0.53706(17) 0.04580(4) 0.0337(4) Uani 1 1 d .
H58A H 0.4155 -0.4855 0.0491 0.040 Uiso 1 1 calc R
C59 C 0.30282(18) -0.6041(2) 0.06853(4) 0.0406(5) Uani 1 1 d .
H59A H 0.3502 -0.5988 0.0875 0.049 Uiso 1 1 calc R
C60 C 0.19475(18) -0.67915(19) 0.06359(4) 0.0414(5) Uani 1 1 d .
H60A H 0.1688 -0.7265 0.0791 0.050 Uiso 1 1 calc R
C61 C 0.12439(17) -0.68554(18) 0.03616(4) 0.0351(5) Uani 1 1 d .
H61A H 0.0494 -0.7360 0.0331 0.042 Uiso 1 1 calc R
C62 C 0.16202(16) -0.61888(15) 0.01290(4) 0.0271(4) Uani 1 1 d .
C63 C 0.27243(15) -0.54445(15) 0.01817(4) 0.0264(4) Uani 1 1 d .
C64 C 0.31467(16) -0.47604(16) -0.00721(4) 0.0293(4) Uani 1 1 d .
H64A H 0.3720 -0.4035 -0.0003 0.035 Uiso 1 1 calc R
C65 C 0.27967(15) -0.61859(16) -0.04519(4) 0.0268(4) Uani 1 1 d .
H65A H 0.2735 -0.7116 -0.0412 0.032 Uiso 1 1 calc R
C66 C 0.15695(16) -0.55056(15) -0.03882(4) 0.0271(4) Uani 1 1 d .
H66A H 0.0973 -0.5354 -0.0572 0.032 Uiso 1 1 calc R
C67 C 0.09118(15) -0.62068(15) -0.01687(4) 0.0262(4) Uani 1 1 d .
C68 C -0.02002(18) -0.67722(19) -0.02487(5) 0.0367(5) Uani 1 1 d .
H68B H -0.0648(18) -0.7236(18) -0.0113(4) 0.041(5) Uiso 1 1 d .
H68A H -0.0619(19) -0.6719(19) -0.0454(5) 0.052(6) Uiso 1 1 d .

loop_
_atom_site_aniso_label
_atom_site_aniso_U_11
_atom_site_aniso_U_22
_atom_site_aniso_U_33
_atom_site_aniso_U_23
_atom_site_aniso_U_13
_atom_site_aniso_U_12
O1 0.0377(7) 0.0224(6) 0.0491(8) 0.0052(6) 0.0115(6) 0.0014(5)
O2 0.0231(6) 0.0400(7) 0.0333(7) 0.0004(6) 0.0059(6) 0.0019(5)
O3 0.0229(6) 0.0349(7) 0.0495(8) -0.0015(6) 0.0126(6) -0.0006(5)
O4 0.0399(7) 0.0230(6) 0.0331(7) -0.0002(5) 0.0053(6) -0.0007(5)
O5 0.0207(6) 0.0319(7) 0.0379(8) 0.0007(6) 0.0087(6) -0.0014(5)
O6 0.0356(7) 0.0240(6) 0.0313(7) -0.0003(5) 0.0050(6) -0.0014(5)
O7 0.0316(7) 0.0219(6) 0.0406(8) 0.0006(5) 0.0046(6) 0.0005(5)
O8 0.0223(6) 0.0356(7) 0.0302(7) -0.0007(6) 0.0038(5) -0.0005(5)
C1 0.0237(9) 0.0340(10) 0.0327(11) 0.0049(8) 0.0105(8) -0.0030(8)
C2 0.0362(11) 0.0402(11) 0.0405(13) 0.0020(9) 0.0139(10) -0.0025(9)
C3 0.0525(14) 0.0583(14) 0.0404(14) -0.0112(11) 0.0177(11) -0.0155(12)
C4 0.0535(14) 0.0789(18) 0.0302(13) 0.0030(12) 0.0049(11) -0.0134(13)
C5 0.0465(13) 0.0678(16) 0.0392(14) 0.0202(12) 0.0036(11) 0.0060(11)
C6 0.0406(11) 0.0396(11) 0.0361(12) 0.0086(9) 0.0081(9) 0.0034(9)
C7 0.0262(10) 0.0368(11) 0.0401(12) -0.0057(9) 0.0007(9) 0.0037(8)
C8 0.0372(11) 0.0525(13) 0.0342(12) -0.0055(10) -0.0007(9) 0.0032(10)
C9 0.0408(12) 0.0456(12) 0.0375(13) -0.0011(10) -0.0090(10) 0.0064(10)
C10 0.0260(10) 0.0322(10) 0.0481(13) -0.0043(9) -0.0036(9) 0.0072(8)
C11 0.0218(9) 0.0220(9) 0.0404(12) -0.0033(8) 0.0017(8) -0.0028(7)
C12 0.0215(9) 0.0240(9) 0.0381(11) -0.0033(8) 0.0011(8) -0.0018(7)
C13 0.0279(10) 0.0271(9) 0.0430(12) -0.0014(8) 0.0081(9) 0.0044(8)
C14 0.0263(9) 0.0239(9) 0.0363(11) 0.0050(8) 0.0075(8) 0.0030(7)
C15 0.0291(10) 0.0257(9) 0.0401(11) 0.0042(8) 0.0135(8) -0.0001(7)
C16 0.0205(9) 0.0252(9) 0.0439(12) -0.0019(8) 0.0051(8) -0.0035(7)
C17 0.0295(11) 0.0428(12) 0.0517(15) -0.0032(11) 0.0099(10) 0.0024(9)
C18 0.0319(10) 0.0246(9) 0.0329(11) -0.0064(8) 0.0105(8) -0.0030(8)
C19 0.0396(12) 0.0432(12) 0.0397(13) -0.0109(10) 0.0047(10) 0.0004(9)
C20 0.0657(17) 0.0710(16) 0.0357(14) -0.0134(12) -0.0026(12) 0.0144(13)
C21 0.099(2) 0.0631(16) 0.0299(14) 0.0000(11) 0.0170(14) 0.0131(15)
C22 0.0780(18) 0.0525(14) 0.0455(15) -0.0011(11) 0.0343(14) -0.0092(13)
C23 0.0436(12) 0.0411(11) 0.0394(13) -0.0040(9) 0.0161(10) -0.0073(9)
C24 0.0385(11) 0.0320(10) 0.0392(13) 0.0017(9) -0.0011(9) -0.0048(8)
C25 0.0570(13) 0.0388(11) 0.0345(12) 0.0023(9) 0.0019(10) -0.0028(10)
C26 0.0562(14) 0.0426(12) 0.0375(13) 0.0096(10) 0.0113(10) -0.0063(10)
C27 0.0365(11) 0.0289(10) 0.0438(13) 0.0049(9) 0.0073(9) -0.0057(8)
C28 0.0233(9) 0.0237(9) 0.0381(12) 0.0026(8) 0.0049(8) 0.0026(7)
C29 0.0237(9) 0.0258(9) 0.0369(11) 0.0043(8) 0.0031(8) 0.0018(7)
C30 0.0275(10) 0.0290(10) 0.0421(12) -0.0006(9) 0.0060(9) -0.0047(8)
C31 0.0268(9) 0.0268(9) 0.0341(11) -0.0036(8) 0.0129(8) -0.0028(7)
C32 0.0254(9) 0.0263(9) 0.0385(11) -0.0040(8) 0.0112(8) -0.0005(7)
C33 0.0228(9) 0.0227(9) 0.0416(12) 0.0018(8) 0.0074(8) 0.0042(7)
C34 0.0365(11) 0.0304(10) 0.0446(14) 0.0008(10) 0.0083(10) -0.0027(8)
C35 0.0275(10) 0.0259(9) 0.0319(11) 0.0013(8) 0.0048(8) -0.0001(7)
C36 0.0332(11) 0.0476(12) 0.0439(13) -0.0083(10) -0.0021(9) 0.0046(9)
C37 0.0523(14) 0.0650(16) 0.0478(15) -0.0164(12) -0.0123(11) 0.0120(12)
C38 0.0660(16) 0.0560(14) 0.0320(13) -0.0057(10) 0.0059(11) 0.0118(12)
C39 0.0457(13) 0.0520(13) 0.0404(13) -0.0032(10) 0.0130(10) 0.0078(10)
C40 0.0323(11) 0.0439(11) 0.0328(12) -0.0017(9) 0.0044(9) 0.0012(9)
C41 0.0300(10) 0.0307(10) 0.0334(11) -0.0012(8) 0.0005(8) 0.0029(8)
C42 0.0428(11) 0.0407(11) 0.0295(11) 0.0000(9) 0.0028(9) -0.0029(9)
C43 0.0410(11) 0.0416(11) 0.0335(12) -0.0100(9) 0.0091(9) 0.0012(9)
C44 0.0270(10) 0.0297(10) 0.0413(12) -0.0053(9) 0.0073(9) 0.0018(8)
C45 0.0185(8) 0.0252(9) 0.0327(11) -0.0030(8) 0.0054(8) -0.0042(7)
C46 0.0197(9) 0.0267(9) 0.0327(11) -0.0021(8) 0.0035(8) -0.0030(7)
C47 0.0225(9) 0.0282(9) 0.0337(11) 0.0014(8) 0.0038(8) 0.0025(7)
C48 0.0210(9) 0.0272(9) 0.0344(11) 0.0024(8) 0.0063(8) 0.0016(7)
C49 0.0236(9) 0.0277(9) 0.0332(11) 0.0028(8) 0.0065(8) -0.0010(7)
C50 0.0206(9) 0.0245(9) 0.0344(11) -0.0008(8) 0.0050(8) -0.0038(7)
C51 0.0369(11) 0.0326(11) 0.0420(14) 0.0017(9) 0.0089(10) 0.0061(9)
C52 0.0183(9) 0.0302(9) 0.0320(11) -0.0015(8) 0.0013(8) 0.0041(7)
C53 0.0334(11) 0.0381(11) 0.0429(13) -0.0073(9) 0.0032(9) 0.0056(8)
C54 0.0442(13) 0.0606(15) 0.0398(13) -0.0172(11) 0.0018(10) 0.0120(11)
C55 0.0401(12) 0.0775(17) 0.0305(12) 0.0016(12) 0.0064(10) 0.0114(11)
C56 0.0443(12) 0.0519(13) 0.0347(13) 0.0108(10) 0.0025(10) 0.0011(10)
C57 0.0339(10) 0.0355(10) 0.0313(11) 0.0002(9) 0.0030(8) -0.0007(8)
C58 0.0261(10) 0.0399(11) 0.0360(12) -0.0065(9) 0.0079(9) -0.0048(8)
C59 0.0355(11) 0.0564(13) 0.0305(12) -0.0023(10) 0.0064(9) -0.0026(10)
C60 0.0387(11) 0.0531(13) 0.0349(12) 0.0048(10) 0.0139(10) -0.0055(10)
C61 0.0285(10) 0.0378(11) 0.0406(12) 0.0000(9) 0.0106(9) -0.0061(8)
C62 0.0245(9) 0.0242(9) 0.0338(11) -0.0009(8) 0.0087(8) 0.0021(7)
C63 0.0224(9) 0.0249(9) 0.0328(11) -0.0026(8) 0.0071(8) 0.0014(7)
C64 0.0268(9) 0.0250(9) 0.0363(11) -0.0017(8) 0.0051(8) -0.0022(7)
C65 0.0217(9) 0.0235(9) 0.0347(11) 0.0001(8) 0.0026(8) -0.0008(7)
C66 0.0235(9) 0.0235(9) 0.0337(11) 0.0004(8) 0.0023(8) 0.0013(7)
C67 0.0213(9) 0.0215(8) 0.0364(11) -0.0012(8) 0.0060(8) 0.0026(7)
C68 0.0287(11) 0.0399(11) 0.0418(14) 0.0001(10) 0.0065(10) -0.0037(9)

loop_
_atom_type_symbol
_atom_type_description
_atom_type_scat_dispersion_real
_atom_type_scat_dispersion_imag
_atom_type_scat_source
C C 0.0033 0.0016 'International Tables Vol C Tables 4.2.6.8 and 6.1.1.4'
H H 0.0000 0.0000 'International Tables Vol C Tables 4.2.6.8 and 6.1.1.4'
O O 0.0106 0.0060 'International Tables Vol C Tables 4.2.6.8 and 6.1.1.4'

loop_
_geom_angle_atom_site_label_1
_geom_angle_atom_site_label_2
_geom_angle_atom_site_label_3
_geom_angle
C13 O1 C15 101.09(12)
C13 O2 C14 106.17(12)
C30 O3 C32 101.19(12)
C30 O4 C31 106.15(13)
C47 O5 C49 100.88(12)
C47 O6 C48 106.52(12)
C64 O7 C66 101.27(12)
C64 O8 C65 106.65(12)
C2 C1 C6 118.33(18)
C2 C1 C14 119.80(16)
C6 C1 C14 121.81(17)
C3 C2 C1 121.06(19)
C3 C2 H2A 119.5
C1 C2 H2A 119.5
C4 C3 C2 120.0(2)
C4 C3 H3A 120.0
C2 C3 H3A 120.0
C3 C4 C5 119.8(2)
C3 C4 H4A 120.1
C5 C4 H4A 120.1
C4 C5 C6 120.5(2)
C4 C5 H5A 119.8
C6 C5 H5A 119.8
C5 C6 C1 120.3(2)
C5 C6 H6A 119.8
C1 C6 H6A 119.8
C8 C7 C12 120.40(17)
C8 C7 H7A 119.8
C12 C7 H7A 119.8
C7 C8 C9 119.75(19)
C7 C8 H8A 120.1
C9 C8 H8A 120.1
C8 C9 C10 120.42(19)
C8 C9 H9A 119.8
C10 C9 H9A 119.8
C9 C10 C11 120.89(17)
C9 C10 H10A 119.6
C11 C10 H10A 119.6
C10 C11 C12 118.11(17)
C10 C11 C16 124.24(16)
C12 C11 C16 117.65(16)
C7 C12 C11 120.41(17)
C7 C12 C13 121.10(15)
C11 C12 C13 118.47(16)
O1 C13 O2 103.92(14)
O1 C13 C12 110.96(14)
O2 C13 C12 110.21(14)
O1 C13 H13A 110.5
O2 C13 H13A 110.5
C12 C13 H13A 110.5
O2 C14 C1 108.87(13)
O2 C14 C15 102.63(13)
C1 C14 C15 117.15(14)
O2 C14 H14A 109.3
C1 C14 H14A 109.3
C15 C14 H14A 109.3
O1 C15 C16 109.72(15)
O1 C15 C14 102.36(13)
C16 C15 C14 111.08(14)
O1 C15 H15A 111.1
C16 C15 H15A 111.1
C14 C15 H15A 111.1
C17 C16 C11 125.14(19)
C17 C16 C15 121.55(19)
C11 C16 C15 113.30(14)
C16 C17 H17A 120.9(12)
C16 C17 H17B 121.9(12)
H17A C17 H17B 117.2(17)
C19 C18 C23 118.61(18)
C19 C18 C31 119.73(16)
C23 C18 C31 121.64(17)
C18 C19 C20 120.7(2)
C18 C19 H19A 119.7
C20 C19 H19A 119.7
C21 C20 C19 120.2(2)
C21 C20 H20A 119.9
C19 C20 H20A 119.9
C20 C21 C22 120.0(2)
C20 C21 H21A 120.0
C22 C21 H21A 120.0
C21 C22 C23 120.2(2)
C21 C22 H22A 119.9
C23 C22 H22A 119.9
C22 C23 C18 120.3(2)
C22 C23 H23A 119.9
C18 C23 H23A 119.9
C25 C24 C29 120.13(18)
C25 C24 H24A 119.9
C29 C24 H24A 119.9
C24 C25 C26 119.65(19)
C24 C25 H25A 120.2
C26 C25 H25A 120.2
C27 C26 C25 120.60(19)
C27 C26 H26A 119.7
C25 C26 H26A 119.7
C26 C27 C28 120.94(17)
C26 C27 H27A 119.5
C28 C27 H27A 119.5
C27 C28 C29 117.82(17)
C27 C28 C33 124.07(16)
C29 C28 C33 118.12(15)
C24 C29 C28 120.87(17)
C24 C29 C30 121.12(16)
C28 C29 C30 117.99(16)
O3 C30 O4 104.10(14)
O3 C30 C29 110.55(14)
O4 C30 C29 110.31(14)
O3 C30 H30A 110.6
O4 C30 H30A 110.6
C29 C30 H30A 110.6
O4 C31 C18 109.27(13)
O4 C31 C32 103.28(13)
C18 C31 C32 115.68(14)
O4 C31 H31A 109.5
C18 C31 H31A 109.5
C32 C31 H31A 109.5
O3 C32 C33 110.24(15)
O3 C32 C31 101.74(13)
C33 C32 C31 111.19(13)
O3 C32 H32A 111.1
C33 C32 H32A 111.1
C31 C32 H32A 111.1
C34 C33 C28 125.73(18)
C34 C33 C32 120.84(18)
C28 C33 C32 113.41(15)
C33 C34 H34A 118.6(11)
C33 C34 H34B 123.4(11)
H34A C34 H34B 118.0(16)
C36 C35 C40 118.20(17)
C36 C35 C48 120.90(16)
C40 C35 C48 120.90(16)
C35 C36 C37 120.80(19)
C35 C36 H36A 119.6
C37 C36 H36A 119.6
C38 C37 C36 120.3(2)
C38 C37 H37A 119.9
C36 C37 H37A 119.9
C39 C38 C37 119.6(2)
C39 C38 H38A 120.2
C37 C38 H38A 120.2
C38 C39 C40 120.21(19)
C38 C39 H39A 119.9
C40 C39 H39A 119.9
C39 C40 C35 120.94(18)
C39 C40 H40A 119.5
C35 C40 H40A 119.5
C46 C41 C42 120.01(17)
C46 C41 H41A 120.0
C42 C41 H41A 120.0
C41 C42 C43 119.84(18)
C41 C42 H42A 120.1
C43 C42 H42A 120.1
C44 C43 C42 120.46(18)
C44 C43 H43A 119.8
C42 C43 H43A 119.8
C43 C44 C45 120.79(17)
C43 C44 H44A 119.6
C45 C44 H44A 119.6
C44 C45 C46 117.95(16)
C44 C45 C50 124.22(15)
C46 C45 C50 117.83(15)
C41 C46 C45 120.95(16)
C41 C46 C47 121.54(15)
C45 C46 C47 117.51(15)
O5 C47 O6 104.86(13)
O5 C47 C46 110.16(14)
O6 C47 C46 110.65(13)
O5 C47 H47A 110.4
O6 C47 H47A 110.4
C46 C47 H47A 110.4
O6 C48 C35 109.44(13)
O6 C48 C49 102.84(13)
C35 C48 C49 114.82(14)
O6 C48 H48A 109.8
C35 C48 H48A 109.8
C49 C48 H48A 109.8
O5 C49 C50 110.10(14)
O5 C49 C48 100.94(13)
C50 C49 C48 113.37(13)
O5 C49 H49A 110.7
C50 C49 H49A 110.7
C48 C49 H49A 110.7
C51 C50 C45 124.94(17)
C51 C50 C49 120.66(17)
C45 C50 C49 114.40(14)
C50 C51 H51A 121.8(11)
C50 C51 H51B 119.3(11)
H51A C51 H51B 118.9(15)
C53 C52 C57 118.38(17)
C53 C52 C65 120.47(16)
C57 C52 C65 121.14(16)
C52 C53 C54 120.63(19)
C52 C53 H53A 119.7
C54 C53 H53A 119.7
C55 C54 C53 120.2(2)
C55 C54 H54A 119.9
C53 C54 H54A 119.9
C54 C55 C56 119.9(2)
C54 C55 H55A 120.1
C56 C55 H55A 120.1
C55 C56 C57 120.0(2)
C55 C56 H56A 120.0
C57 C56 H56A 120.0
C56 C57 C52 120.88(18)
C56 C57 H57A 119.6
C52 C57 H57A 119.6
C59 C58 C63 120.33(17)
C59 C58 H58A 119.8
C63 C58 H58A 119.8
C58 C59 C60 119.65(18)
C58 C59 H59A 120.2
C60 C59 H59A 120.2
C61 C60 C59 120.37(18)
C61 C60 H60A 119.8
C59 C60 H60A 119.8
C60 C61 C62 120.80(17)
C60 C61 H61A 119.6
C62 C61 H61A 119.6
C61 C62 C63 118.15(16)
C61 C62 C67 123.70(15)
C63 C62 C67 118.14(15)
C58 C63 C62 120.68(16)
C58 C63 C64 121.45(15)
C62 C63 C64 117.85(16)
O7 C64 O8 104.37(13)
O7 C64 C63 110.28(14)
O8 C64 C63 110.18(13)
O7 C64 H64A 110.6
O8 C64 H64A 110.6
C63 C64 H64A 110.6
O8 C65 C52 109.32(13)
O8 C65 C66 103.00(13)
C52 C65 C66 114.94(14)
O8 C65 H65A 109.8
C52 C65 H65A 109.8
C66 C65 H65A 109.8
O7 C66 C67 109.66(14)
O7 C66 C65 101.37(12)
C67 C66 C65 112.66(13)
O7 C66 H66A 110.9
C67 C66 H66A 110.9
C65 C66 H66A 110.9
C68 C67 C62 125.54(17)
C68 C67 C66 120.69(18)
C62 C67 C66 113.77(14)
C67 C68 H68B 122.7(11)
C67 C68 H68A 120.1(12)
H68B C68 H68A 117.2(16)

loop_
_geom_bond_atom_site_label_1
_geom_bond_atom_site_label_2
_geom_bond_distance
O1 C13 1.414(2)
O1 C15 1.434(2)
O2 C13 1.430(2)
O2 C14 1.445(2)
O3 C30 1.417(2)
O3 C32 1.434(2)
O4 C30 1.432(2)
O4 C31 1.438(2)
O5 C47 1.414(2)
O5 C49 1.440(2)
O6 C47 1.436(2)
O6 C48 1.444(2)
O7 C64 1.415(2)
O7 C66 1.4372(19)
O8 C64 1.432(2)
O8 C65 1.441(2)
C1 C2 1.385(3)
C1 C6 1.392(2)
C1 C14 1.503(3)
C2 C3 1.384(3)
C2 H2A 0.9500
C3 C4 1.374(3)
C3 H3A 0.9500
C4 C5 1.375(3)
C4 H4A 0.9500
C5 C6 1.386(3)
C5 H5A 0.9500
C6 H6A 0.9500
C7 C8 1.378(3)
C7 C12 1.386(2)
C7 H7A 0.9500
C8 C9 1.379(3)
C8 H8A 0.9500
C9 C10 1.381(3)
C9 H9A 0.9500
C10 C11 1.393(2)
C10 H10A 0.9500
C11 C12 1.404(2)
C11 C16 1.480(2)
C12 C13 1.498(2)
C13 H13A 1.0000
C14 C15 1.558(2)
C14 H14A 1.0000
C15 C16 1.507(2)
C15 H15A 1.0000
C16 C17 1.328(3)
C17 H17A 0.99(2)
C17 H17B 1.01(2)
C18 C19 1.384(3)
C18 C23 1.389(2)
C18 C31 1.498(2)
C19 C20 1.386(3)
C19 H19A 0.9500
C20 C21 1.364(3)
C20 H20A 0.9500
C21 C22 1.376(3)
C21 H21A 0.9500
C22 C23 1.385(3)
C22 H22A 0.9500
C23 H23A 0.9500
C24 C25 1.380(3)
C24 C29 1.385(3)
C24 H24A 0.9500
C25 C26 1.384(3)
C25 H25A 0.9500
C26 C27 1.377(3)
C26 H26A 0.9500
C27 C28 1.395(2)
C27 H27A 0.9500
C28 C29 1.406(2)
C28 C33 1.475(3)
C29 C30 1.502(2)
C30 H30A 1.0000
C31 C32 1.555(2)
C31 H31A 1.0000
C32 C33 1.506(2)
C32 H32A 1.0000
C33 C34 1.325(2)
C34 H34A 1.000(19)
C34 H34B 0.98(2)
C35 C36 1.378(2)
C35 C40 1.390(2)
C35 C48 1.505(2)
C36 C37 1.386(3)
C36 H36A 0.9500
C37 C38 1.379(3)
C37 H37A 0.9500
C38 C39 1.368(3)
C38 H38A 0.9500
C39 C40 1.383(3)
C39 H39A 0.9500
C40 H40A 0.9500
C41 C46 1.380(2)
C41 C42 1.381(2)
C41 H41A 0.9500
C42 C43 1.382(3)
C42 H42A 0.9500
C43 C44 1.381(3)
C43 H43A 0.9500
C44 C45 1.393(2)
C44 H44A 0.9500
C45 C46 1.406(2)
C45 C50 1.477(2)
C46 C47 1.502(2)
C47 H47A 1.0000
C48 C49 1.546(2)
C48 H48A 1.0000
C49 C50 1.509(2)
C49 H49A 1.0000
C50 C51 1.328(2)
C51 H51A 0.994(19)
C51 H51B 1.001(19)
C52 C53 1.384(2)
C52 C57 1.389(2)
C52 C65 1.503(2)
C53 C54 1.385(3)
C53 H53A 0.9500
C54 C55 1.371(3)
C54 H54A 0.9500
C55 C56 1.378(3)
C55 H55A 0.9500
C56 C57 1.378(3)
C56 H56A 0.9500
C57 H57A 0.9500
C58 C59 1.379(3)
C58 C63 1.384(2)
C58 H58A 0.9500
C59 C60 1.384(3)
C59 H59A 0.9500
C60 C61 1.382(3)
C60 H60A 0.9500
C61 C62 1.393(2)
C61 H61A 0.9500
C62 C63 1.402(2)
C62 C67 1.475(2)
C63 C64 1.503(2)
C64 H64A 1.0000
C65 C66 1.551(2)
C65 H65A 1.0000
C66 C67 1.508(2)
C66 H66A 1.0000
C67 C68 1.326(2)
C68 H68B 0.974(19)
C68 H68A 0.99(2)
